data_2220983
loop_
_publ_author_name
'Li, Qianli'
'Zhang, Rufen'
'Shi, Yang'

_publ_section_title
;
 Dibutyl 2,2'-bipyridine-4,4'-dicarboxylate
;
_journal_coeditor_code BI2343
_journal_issue 3
_journal_name_full 'Acta Crystallographica Section E'
_journal_page_first o478
_journal_paper_doi 10.1107/S1600536809003997
_journal_volume 65
_journal_year 2009
_chemical_formula_iupac 'C20 H24 N2 O4'
_chemical_formula_moiety 'C20 H24 N2 O4'
_chemical_formula_sum 'C20 H24 N2 O4'
_chemical_formula_weight 356.41
_chemical_name_systematic
;
Dibutyl 2,2'-bipyridine-4,4'-dicarboxylate
;
_space_group_IT_number 14
_symmetry_cell_setting monoclinic
_symmetry_space_group_name_Hall '-P 2ybc'
_symmetry_space_group_name_H-M 'P 1 21/c 1'
_atom_sites_solution_hydrogens geom
_atom_sites_solution_primary direct
_atom_sites_solution_secondary difmap
_audit_creation_method SHELXL-97
_cell_angle_alpha 90.00
_cell_angle_beta 93.2730(10)
_cell_angle_gamma 90.00
_cell_formula_units_Z 2
_cell_length_a 7.4183(9)
_cell_length_b 8.2829(10)
_cell_length_c 15.375(2)
_cell_measurement_reflns_used 1638
_cell_measurement_temperature 298(2)
_cell_measurement_theta_max 26.662
_cell_measurement_theta_min 2.654
_cell_volume 943.2(2)
_computing_cell_refinement 'SAINT (Bruker, 2000)'
_computing_data_collection 'SMART (Bruker, 2000)'
_computing_data_reduction 'SAINT (Bruker, 2000)'
_computing_molecular_graphics 'SHELXTL (Sheldrick, 2008)'
_computing_publication_material 'SHELXTL (Sheldrick, 2008)'
_computing_structure_refinement 'SHELXL97 (Sheldrick, 2008)'
_computing_structure_solution 'SHELXS97 (Sheldrick, 2008)'
_diffrn_ambient_temperature 298(2)
_diffrn_measured_fraction_theta_full 0.996
_diffrn_measured_fraction_theta_max 0.996
_diffrn_measurement_device_type 'Bruker SMART CCD'
_diffrn_measurement_method '\f and \w'
_diffrn_radiation_monochromator graphite
_diffrn_radiation_source 'fine-focus sealed tube'
_diffrn_radiation_type MoK\a
_diffrn_radiation_wavelength 0.71073
_diffrn_reflns_av_R_equivalents 0.0206
_diffrn_reflns_av_sigmaI/netI 0.0226
_diffrn_reflns_limit_h_max 8
_diffrn_reflns_limit_h_min -8
_diffrn_reflns_limit_k_max 8
_diffrn_reflns_limit_k_min -9
_diffrn_reflns_limit_l_max 18
_diffrn_reflns_limit_l_min -18
_diffrn_reflns_number 4552
_diffrn_reflns_theta_full 25.01
_diffrn_reflns_theta_max 25.01
_diffrn_reflns_theta_min 2.65
_diffrn_standards_number 0
_exptl_absorpt_coefficient_mu 0.088
_exptl_absorpt_correction_T_max 0.9869
_exptl_absorpt_correction_T_min 0.9657
_exptl_absorpt_correction_type multi-scan
_exptl_absorpt_process_details '(SADABS; Sheldrick, 2003)'
_exptl_crystal_colour colorless
_exptl_crystal_density_diffrn 1.255
_exptl_crystal_density_method 'not measured'
_exptl_crystal_description block
_exptl_crystal_F_000 380
_exptl_crystal_size_max 0.40
_exptl_crystal_size_mid 0.30
_exptl_crystal_size_min 0.15
_refine_diff_density_max 0.150
_refine_diff_density_min -0.130
_refine_ls_extinction_method none
_refine_ls_goodness_of_fit_ref 1.026
_refine_ls_hydrogen_treatment constr
_refine_ls_matrix_type full
_refine_ls_number_parameters 119
_refine_ls_number_reflns 1654
_refine_ls_number_restraints 0
_refine_ls_restrained_S_all 1.026
_refine_ls_R_factor_all 0.0625
_refine_ls_R_factor_gt 0.0387
_refine_ls_shift/su_max 0.000
_refine_ls_shift/su_mean 0.000
_refine_ls_structure_factor_coef Fsqd
_refine_ls_weighting_details 'calc w=1/[\s^2^(Fo^2^)+(0.0497P)^2^+0.199P] where P=(Fo^2^+2Fc^2^)/3'
_refine_ls_weighting_scheme calc
_refine_ls_wR_factor_gt 0.0954
_refine_ls_wR_factor_ref 0.1147
_reflns_number_gt 1135
_reflns_number_total 1654
_reflns_threshold_expression I>2\s(I)
_cod_data_source_file bi2343.cif
_cod_data_source_block I
_cod_original_sg_symbol_H-M 'P 21/c'
_cod_database_code 2220983
_cod_database_fobs_code 2220983

loop_
_symmetry_equiv_pos_as_xyz
'x, y, z'
'-x, y+1/2, -z+1/2'
'-x, -y, -z'
'x, -y-1/2, z-1/2'

loop_
_atom_site_type_symbol
_atom_site_label
_atom_site_fract_x
_atom_site_fract_y
_atom_site_fract_z
_atom_site_U_iso_or_equiv
_atom_site_adp_type
_atom_site_calc_flag
_atom_site_refinement_flags
_atom_site_occupancy
_atom_site_disorder_assembly
_atom_site_disorder_group
N N1 0.8610(2) 0.42720(18) -0.09153(9) 0.0544(4) Uani d . 1 . .
O O1 0.38773(17) 0.20544(16) 0.09033(7) 0.0619(4) Uani d . 1 . .
O O2 0.57083(19) 0.32666(19) 0.19126(8) 0.0755(5) Uani d . 1 . .
C C1 0.5333(2) 0.2904(2) 0.11660(11) 0.0539(5) Uani d . 1 . .
C C2 0.9120(2) 0.45867(19) -0.00815(10) 0.0451(4) Uani d . 1 . .
C C3 0.8062(2) 0.4163(2) 0.06010(10) 0.0481(4) Uani d . 1 . .
H H3 0.8437 0.4419 0.1172 0.058 Uiso calc R 1 . .
C C4 0.6451(2) 0.3358(2) 0.04254(10) 0.0469(4) Uani d . 1 . .
C C5 0.5929(2) 0.3018(2) -0.04371(11) 0.0540(5) Uani d . 1 . .
H H5 0.4857 0.2474 -0.0581 0.065 Uiso calc R 1 . .
C C6 0.7040(3) 0.3510(2) -0.10735(11) 0.0588(5) Uani d . 1 . .
H H6 0.6674 0.3297 -0.1651 0.071 Uiso calc R 1 . .
C C7 0.2671(3) 0.1586(3) 0.15756(12) 0.0706(6) Uani d . 1 . .
H H7A 0.2245 0.2538 0.1869 0.085 Uiso calc R 1 . .
H H7B 0.3307 0.0905 0.2005 0.085 Uiso calc R 1 . .
C C8 0.1112(2) 0.0691(2) 0.11506(11) 0.0567(5) Uani d . 1 . .
H H8A 0.1554 -0.0272 0.0873 0.068 Uiso calc R 1 . .
H H8B 0.0530 0.1364 0.0701 0.068 Uiso calc R 1 . .
C C9 -0.0258(3) 0.0211(3) 0.17920(13) 0.0760(6) Uani d . 1 . .
H H9A -0.0695 0.1177 0.2067 0.091 Uiso calc R 1 . .
H H9B 0.0335 -0.0451 0.2244 0.091 Uiso calc R 1 . .
C C10 -0.1854(3) -0.0711(3) 0.13862(14) 0.0768(6) Uani d . 1 . .
H H10A -0.2392 -0.0103 0.0907 0.115 Uiso calc R 1 . .
H H10B -0.2729 -0.0876 0.1814 0.115 Uiso calc R 1 . .
H H10C -0.1455 -0.1737 0.1180 0.115 Uiso calc R 1 . .

loop_
_atom_site_aniso_label
_atom_site_aniso_U_11
_atom_site_aniso_U_22
_atom_site_aniso_U_33
_atom_site_aniso_U_12
_atom_site_aniso_U_13
_atom_site_aniso_U_23
N1 0.0561(9) 0.0655(10) 0.0412(8) -0.0060(8) -0.0003(7) -0.0020(7)
O1 0.0569(8) 0.0808(9) 0.0486(7) -0.0149(7) 0.0077(6) 0.0001(6)
O2 0.0741(10) 0.1073(12) 0.0448(7) -0.0210(8) 0.0004(7) -0.0002(7)
C1 0.0511(11) 0.0601(12) 0.0500(11) -0.0004(9) -0.0006(9) 0.0040(9)
C2 0.0488(9) 0.0461(10) 0.0402(9) 0.0038(8) -0.0008(7) 0.0024(7)
C3 0.0500(10) 0.0538(11) 0.0396(9) 0.0026(8) -0.0048(8) 0.0012(8)
C4 0.0467(10) 0.0489(10) 0.0449(9) 0.0053(8) 0.0012(7) 0.0029(8)
C5 0.0516(11) 0.0598(11) 0.0499(10) -0.0042(9) -0.0028(8) -0.0042(9)
C6 0.0627(12) 0.0733(13) 0.0396(9) -0.0066(10) -0.0036(9) -0.0054(9)
C7 0.0682(13) 0.0945(16) 0.0497(11) -0.0170(11) 0.0091(10) 0.0039(11)
C8 0.0573(11) 0.0626(12) 0.0506(10) -0.0001(9) 0.0064(9) 0.0042(9)
C9 0.0731(14) 0.1050(17) 0.0507(11) -0.0187(13) 0.0097(10) 0.0063(11)
C10 0.0684(14) 0.0923(16) 0.0705(13) -0.0141(12) 0.0096(11) 0.0132(12)

loop_
_atom_type_symbol
_atom_type_description
_atom_type_scat_dispersion_real
_atom_type_scat_dispersion_imag
_atom_type_scat_source
C C 0.0033 0.0016 'International Tables Vol C Tables 4.2.6.8 and 6.1.1.4'
H H 0.0000 0.0000 'International Tables Vol C Tables 4.2.6.8 and 6.1.1.4'
N N 0.0061 0.0033 'International Tables Vol C Tables 4.2.6.8 and 6.1.1.4'
O O 0.0106 0.0060 'International Tables Vol C Tables 4.2.6.8 and 6.1.1.4'

loop_
_geom_angle_atom_site_label_1
_geom_angle_atom_site_label_2
_geom_angle_atom_site_label_3
_geom_angle_site_symmetry_1
_geom_angle_site_symmetry_3
_geom_angle
_geom_angle_publ_flag
C6 N1 C2 . . 117.47(15) ?
C1 O1 C7 . . 116.43(14) ?
O2 C1 O1 . . 124.07(17) ?
O2 C1 C4 . . 123.74(17) ?
O1 C1 C4 . . 112.18(15) ?
N1 C2 C3 . . 122.14(15) ?
N1 C2 C2 . 3_765 116.64(18) ?
C3 C2 C2 . 3_765 121.23(17) ?
C4 C3 C2 . . 119.56(15) ?
C4 C3 H3 . . 120.2 ?
C2 C3 H3 . . 120.2 ?
C3 C4 C5 . . 118.40(16) ?
C3 C4 C1 . . 118.96(15) ?
C5 C4 C1 . . 122.64(16) ?
C6 C5 C4 . . 118.21(17) ?
C6 C5 H5 . . 120.9 ?
C4 C5 H5 . . 120.9 ?
N1 C6 C5 . . 124.20(16) ?
N1 C6 H6 . . 117.9 ?
C5 C6 H6 . . 117.9 ?
O1 C7 C8 . . 108.26(15) ?
O1 C7 H7A . . 110.0 ?
C8 C7 H7A . . 110.0 ?
O1 C7 H7B . . 110.0 ?
C8 C7 H7B . . 110.0 ?
H7A C7 H7B . . 108.4 ?
C7 C8 C9 . . 112.24(16) ?
C7 C8 H8A . . 109.2 ?
C9 C8 H8A . . 109.2 ?
C7 C8 H8B . . 109.2 ?
C9 C8 H8B . . 109.2 ?
H8A C8 H8B . . 107.9 ?
C8 C9 C10 . . 113.81(17) ?
C8 C9 H9A . . 108.8 ?
C10 C9 H9A . . 108.8 ?
C8 C9 H9B . . 108.8 ?
C10 C9 H9B . . 108.8 ?
H9A C9 H9B . . 107.7 ?
C9 C10 H10A . . 109.5 ?
C9 C10 H10B . . 109.5 ?
H10A C10 H10B . . 109.5 ?
C9 C10 H10C . . 109.5 ?
H10A C10 H10C . . 109.5 ?
H10B C10 H10C . . 109.5 ?

loop_
_geom_bond_atom_site_label_1
_geom_bond_atom_site_label_2
_geom_bond_site_symmetry_2
_geom_bond_distance
_geom_bond_publ_flag
N1 C6 . 1.335(2) ?
N1 C2 . 1.341(2) ?
O1 C1 . 1.332(2) ?
O1 C7 . 1.458(2) ?
O2 C1 . 1.204(2) ?
C1 C4 . 1.495(2) ?
C2 C3 . 1.391(2) ?
C2 C2 3_765 1.483(3) ?
C3 C4 . 1.381(2) ?
C3 H3 . 0.930 ?
C4 C5 . 1.389(2) ?
C5 C6 . 1.377(2) ?
C5 H5 . 0.930 ?
C6 H6 . 0.930 ?
C7 C8 . 1.493(3) ?
C7 H7A . 0.970 ?
C7 H7B . 0.970 ?
C8 C9 . 1.509(3) ?
C8 H8A . 0.970 ?
C8 H8B . 0.970 ?
C9 C10 . 1.513(3) ?
C9 H9A . 0.970 ?
C9 H9B . 0.970 ?
C10 H10A . 0.960 ?
C10 H10B . 0.960 ?
C10 H10C . 0.960 ?

loop_
_geom_torsion_atom_site_label_1
_geom_torsion_atom_site_label_2
_geom_torsion_atom_site_label_3
_geom_torsion_atom_site_label_4
_geom_torsion_site_symmetry_1
_geom_torsion_site_symmetry_2
_geom_torsion_site_symmetry_3
_geom_torsion_site_symmetry_4
_geom_torsion
_geom_torsion_publ_flag
C7 O1 C1 O2 . . . . 1.5(3) ?
C7 O1 C1 C4 . . . . -178.51(15) ?
C6 N1 C2 C3 . . . . -0.8(3) ?
C6 N1 C2 C2 . . . 3_765 179.14(18) ?
N1 C2 C3 C4 . . . . 1.5(3) ?
C2 C2 C3 C4 3_765 . . . -178.40(18) ?
C2 C3 C4 C5 . . . . -0.9(2) ?
C2 C3 C4 C1 . . . . 179.76(15) ?
O2 C1 C4 C3 . . . . 3.7(3) ?
O1 C1 C4 C3 . . . . -176.26(15) ?
O2 C1 C4 C5 . . . . -175.64(18) ?
O1 C1 C4 C5 . . . . 4.4(2) ?
C3 C4 C5 C6 . . . . -0.4(3) ?
C1 C4 C5 C6 . . . . 178.98(16) ?
C2 N1 C6 C5 . . . . -0.6(3) ?
C4 C5 C6 N1 . . . . 1.2(3) ?
C1 O1 C7 C8 . . . . 178.49(16) ?
O1 C7 C8 C9 . . . . -177.70(17) ?
C7 C8 C9 C10 . . . . -179.62(19) ?
